data_2236704
loop_
_publ_author_name
'Levytskyy, Volodymyr'
'Babizhetskyy, Volodymyr'
'Kotur, Bohdan'
'Smetana, Volodymyr'

_publ_section_title
;
 Redetermination of dysprosium trinickel from single-crystal X-ray data
;
_journal_coeditor_code WM2688
_journal_issue 11
_journal_name_full 'Acta Crystallographica Section E'
_journal_page_first i83
_journal_paper_doi 10.1107/S1600536812043747
_journal_volume 68
_journal_year 2012
_chemical_formula_iupac 'Dy Ni3'
_chemical_formula_moiety 'Dy Ni3'
_chemical_formula_sum 'Dy Ni3'
_chemical_formula_weight 338.63
_chemical_name_systematic
;
Disprosium trinickel
;
_space_group_IT_number 166
_symmetry_cell_setting trigonal
_symmetry_space_group_name_Hall '-R 3 2"'
_symmetry_space_group_name_H-M 'R -3 m :H'
_atom_sites_solution_primary direct
_atom_sites_solution_secondary difmap
_audit_creation_method SHELXL-97
_cell_angle_alpha 90.00
_cell_angle_beta 90.00
_cell_angle_gamma 120.00
_cell_formula_units_Z 9
_cell_length_a 4.966(2)
_cell_length_b 4.966(2)
_cell_length_c 24.370(10)
_cell_measurement_reflns_used 1064
_cell_measurement_temperature 293(2)
_cell_measurement_theta_max 28.4
_cell_measurement_theta_min 0.83
_cell_volume 520.5(4)
_computing_cell_refinement '<i>X-AREA</i> (Stoe & Cie, 2009)'
_computing_data_collection '<i>X-AREA</i> (Stoe & Cie, 2009)'
_computing_data_reduction '<i>X-AREA</i> (Stoe & Cie, 2009)'
_computing_molecular_graphics '<i>DIAMOND</i> (Brandenburg, 2006)'
_computing_publication_material '<i>publCIF</i> (Westrip, 2010)'
_computing_structure_refinement
;
<i>SHELXL97</i> (Sheldrick, 2008) and <i>WinGX</i> (Farrugia,
1999)
;
_computing_structure_solution '<i>SIR2011</i> (Burla <i>et al.</i>, 2012)'
_diffrn_ambient_temperature 293(2)
_diffrn_measured_fraction_theta_full 0.980
_diffrn_measured_fraction_theta_max 0.980
_diffrn_measurement_device_type 'Stoe IPDS II'
_diffrn_measurement_method '\w scans'
_diffrn_radiation_monochromator graphite
_diffrn_radiation_source 'fine-focus sealed tube'
_diffrn_radiation_type MoK\a
_diffrn_radiation_wavelength 0.71069
_diffrn_reflns_av_R_equivalents 0.0575
_diffrn_reflns_av_sigmaI/netI 0.0359
_diffrn_reflns_limit_h_max 6
_diffrn_reflns_limit_h_min -6
_diffrn_reflns_limit_k_max 6
_diffrn_reflns_limit_k_min -6
_diffrn_reflns_limit_l_max 30
_diffrn_reflns_limit_l_min -32
_diffrn_reflns_number 1516
_diffrn_reflns_theta_full 28.43
_diffrn_reflns_theta_max 28.43
_diffrn_reflns_theta_min 2.51
_diffrn_standards_number 0
_exptl_absorpt_coefficient_mu 55.524
_exptl_absorpt_correction_T_max 0.1824
_exptl_absorpt_correction_T_min 0.0708
_exptl_absorpt_correction_type multi-scan
_exptl_absorpt_process_details '(<i>PLATON</i>, Spek, 2009)'
_exptl_crystal_colour grey
_exptl_crystal_density_diffrn 9.723
_exptl_crystal_density_method 'not measured'
_exptl_crystal_description irregular
_exptl_crystal_F_000 1350
_exptl_crystal_size_max 0.13
_exptl_crystal_size_mid 0.08
_exptl_crystal_size_min 0.06
_refine_diff_density_max 2.773
_refine_diff_density_min -1.330
_refine_ls_extinction_method none
_refine_ls_goodness_of_fit_ref 1.007
_refine_ls_matrix_type full
_refine_ls_number_parameters 17
_refine_ls_number_reflns 197
_refine_ls_number_restraints 0
_refine_ls_restrained_S_all 1.007
_refine_ls_R_factor_all 0.0302
_refine_ls_R_factor_gt 0.0224
_refine_ls_shift/su_max 0.000
_refine_ls_shift/su_mean 0.000
_refine_ls_structure_factor_coef Fsqd
_refine_ls_weighting_details 'calc w=1/[\s^2^(Fo^2^)+(0.0207P)^2^+0.0000P] where P=(Fo^2^+2Fc^2^)/3'
_refine_ls_weighting_scheme calc
_refine_ls_wR_factor_gt 0.0423
_refine_ls_wR_factor_ref 0.0434
_reflns_number_gt 163
_reflns_number_total 197
_reflns_threshold_expression I>2sigma(I)
_cod_data_source_file wm2688.cif
_cod_data_source_block I
_cod_original_sg_symbol_H-M 'R -3 m'
_cod_database_code 2236704
_cod_database_fobs_code 2236704

loop_
_symmetry_equiv_pos_as_xyz
'x, y, z'
'-y, x-y, z'
'-x+y, -x, z'
'x-y, -y, -z'
'-x, -x+y, -z'
'y, x, -z'
'x+2/3, y+1/3, z+1/3'
'-y+2/3, x-y+1/3, z+1/3'
'-x+y+2/3, -x+1/3, z+1/3'
'x-y+2/3, -y+1/3, -z+1/3'
'-x+2/3, -x+y+1/3, -z+1/3'
'y+2/3, x+1/3, -z+1/3'
'x+1/3, y+2/3, z+2/3'
'-y+1/3, x-y+2/3, z+2/3'
'-x+y+1/3, -x+2/3, z+2/3'
'x-y+1/3, -y+2/3, -z+2/3'
'-x+1/3, -x+y+2/3, -z+2/3'
'y+1/3, x+2/3, -z+2/3'
'-x, -y, -z'
'y, -x+y, -z'
'x-y, x, -z'
'-x+y, y, z'
'x, x-y, z'
'-y, -x, z'
'-x+2/3, -y+1/3, -z+1/3'
'y+2/3, -x+y+1/3, -z+1/3'
'x-y+2/3, x+1/3, -z+1/3'
'-x+y+2/3, y+1/3, z+1/3'
'x+2/3, x-y+1/3, z+1/3'
'-y+2/3, -x+1/3, z+1/3'
'-x+1/3, -y+2/3, -z+2/3'
'y+1/3, -x+y+2/3, -z+2/3'
'x-y+1/3, x+2/3, -z+2/3'
'-x+y+1/3, y+2/3, z+2/3'
'x+1/3, x-y+2/3, z+2/3'
'-y+1/3, -x+2/3, z+2/3'

loop_
_atom_site_type_symbol
_atom_site_label
_atom_site_fract_x
_atom_site_fract_y
_atom_site_fract_z
_atom_site_U_iso_or_equiv
_atom_site_adp_type
_atom_site_calc_flag
_atom_site_refinement_flags
_atom_site_occupancy
_atom_site_symmetry_multiplicity
Ni Ni1 0.50038(13) 0.49962(13) 0.08188(5) 0.0116(3) Uani d S 1 2
Dy Dy1 0.0000 0.0000 0.13920(4) 0.0135(2) Uani d S 1 6
Ni Ni2 0.0000 0.0000 0.33306(9) 0.0143(5) Uani d S 1 6
Ni Ni3 0.0000 0.0000 0.5000 0.0118(7) Uani d S 1 12
Dy Dy2 0.0000 0.0000 0.0000 0.0128(3) Uani d S 1 12

loop_
_atom_site_aniso_label
_atom_site_aniso_U_11
_atom_site_aniso_U_22
_atom_site_aniso_U_33
_atom_site_aniso_U_12
_atom_site_aniso_U_13
_atom_site_aniso_U_23
Ni1 0.0112(5) 0.0112(5) 0.0141(7) 0.0069(6) 0.0003(3) -0.0003(3)
Dy1 0.0125(3) 0.0125(3) 0.0157(5) 0.00623(15) 0.000 0.000
Ni2 0.0153(7) 0.0153(7) 0.0123(12) 0.0077(4) 0.000 0.000
Ni3 0.0115(10) 0.0115(10) 0.0124(17) 0.0057(5) 0.000 0.000
Dy2 0.0117(4) 0.0117(4) 0.0151(6) 0.00584(19) 0.000 0.000

loop_
_atom_type_symbol
_atom_type_description
_atom_type_scat_dispersion_real
_atom_type_scat_dispersion_imag
_atom_type_scat_source
Ni Ni 0.3393 1.1124 'International Tables Vol C Tables 4.2.6.8 and 6.1.1.4'
Dy Dy -0.1892 4.4098 'International Tables Vol C Tables 4.2.6.8 and 6.1.1.4'

loop_
_geom_angle_atom_site_label_1
_geom_angle_atom_site_label_2
_geom_angle_atom_site_label_3
_geom_angle_site_symmetry_1
_geom_angle_site_symmetry_3
_geom_angle
Ni2 Ni1 Ni2 25 13_554 71.39(4)
Ni2 Ni1 Ni1 25 3_665 59.63(4)
Ni2 Ni1 Ni1 13_554 3_665 120.32(4)
Ni2 Ni1 Ni1 25 2_655 59.63(4)
Ni2 Ni1 Ni1 13_554 2_655 120.32(4)
Ni1 Ni1 Ni1 3_665 2_655 60.0
Ni2 Ni1 Ni1 25 2_665 120.37(4)
Ni2 Ni1 Ni1 13_554 2_665 59.68(4)
Ni1 Ni1 Ni1 3_665 2_665 120.0
Ni1 Ni1 Ni1 2_655 2_665 180.0
Ni2 Ni1 Ni1 25 3_565 120.37(4)
Ni2 Ni1 Ni1 13_554 3_565 59.68(4)
Ni1 Ni1 Ni1 3_665 3_565 180.00(5)
Ni1 Ni1 Ni1 2_655 3_565 120.0
Ni1 Ni1 Ni1 2_665 3_565 60.0
Ni2 Ni1 Ni3 25 13_554 179.09(6)
Ni2 Ni1 Ni3 13_554 13_554 109.52(6)
Ni1 Ni1 Ni3 3_665 13_554 119.63(2)
Ni1 Ni1 Ni3 2_655 13_554 119.63(2)
Ni1 Ni1 Ni3 2_665 13_554 60.37(2)
Ni1 Ni1 Ni3 3_565 13_554 60.37(2)
Ni2 Ni1 Dy1 25 1_665 113.50(3)
Ni2 Ni1 Dy1 13_554 1_665 113.43(3)
Ni1 Ni1 Dy1 3_665 1_665 64.23(2)
Ni1 Ni1 Dy1 2_655 1_665 115.90(2)
Ni1 Ni1 Dy1 2_665 1_665 64.10(2)
Ni1 Ni1 Dy1 3_565 1_665 115.77(2)
Ni3 Ni1 Dy1 13_554 1_665 66.22(3)
Ni2 Ni1 Dy1 25 . 113.50(3)
Ni2 Ni1 Dy1 13_554 . 113.43(3)
Ni1 Ni1 Dy1 3_665 . 115.90(2)
Ni1 Ni1 Dy1 2_655 . 64.23(2)
Ni1 Ni1 Dy1 2_665 . 115.77(2)
Ni1 Ni1 Dy1 3_565 . 64.10(2)
Ni3 Ni1 Dy1 13_554 . 66.22(3)
Dy1 Ni1 Dy1 1_665 . 121.28(6)
Ni2 Ni1 Dy1 25 25 116.67(6)
Ni2 Ni1 Dy1 13_554 25 171.94(6)
Ni1 Ni1 Dy1 3_665 25 66.34(2)
Ni1 Ni1 Dy1 2_655 25 66.34(2)
Ni1 Ni1 Dy1 2_665 25 113.66(2)
Ni1 Ni1 Dy1 3_565 25 113.66(2)
Ni3 Ni1 Dy1 13_554 25 62.42(4)
Dy1 Ni1 Dy1 1_665 25 64.28(3)
Dy1 Ni1 Dy1 . 25 64.28(3)
Ni2 Ni1 Dy2 25 . 59.47(3)
Ni2 Ni1 Dy2 13_554 . 59.37(3)
Ni1 Ni1 Dy2 3_665 . 112.99(2)
Ni1 Ni1 Dy2 2_655 . 67.12(2)
Ni1 Ni1 Dy2 2_665 . 112.88(2)
Ni1 Ni1 Dy2 3_565 . 67.01(2)
Ni3 Ni1 Dy2 13_554 . 120.91(3)
Dy1 Ni1 Dy2 1_665 . 170.57(4)
Dy1 Ni1 Dy2 . . 68.15(3)
Dy1 Ni1 Dy2 25 . 123.75(3)
Ni2 Ni1 Dy2 25 1_665 59.47(3)
Ni2 Ni1 Dy2 13_554 1_665 59.37(3)
Ni1 Ni1 Dy2 3_665 1_665 67.12(2)
Ni1 Ni1 Dy2 2_655 1_665 112.99(2)
Ni1 Ni1 Dy2 2_665 1_665 67.01(2)
Ni1 Ni1 Dy2 3_565 1_665 112.88(2)
Ni3 Ni1 Dy2 13_554 1_665 120.91(3)
Dy1 Ni1 Dy2 1_665 1_665 68.15(3)
Dy1 Ni1 Dy2 . 1_665 170.57(4)
Dy1 Ni1 Dy2 25 1_665 123.75(3)
Dy2 Ni1 Dy2 . 1_665 102.42(5)
Ni1 Dy1 Ni1 1_445 2 51.80(5)
Ni1 Dy1 Ni1 1_445 3 51.54(5)
Ni1 Dy1 Ni1 2 3 98.01(4)
Ni1 Dy1 Ni1 1_445 . 121.28(6)
Ni1 Dy1 Ni1 2 . 98.01(4)
Ni1 Dy1 Ni1 3 . 98.01(4)
Ni1 Dy1 Ni1 1_445 3_565 98.01(4)
Ni1 Dy1 Ni1 2 3_565 51.54(5)
Ni1 Dy1 Ni1 3 3_565 121.28(6)
Ni1 Dy1 Ni1 . 3_565 51.80(5)
Ni1 Dy1 Ni1 1_445 2_655 98.01(4)
Ni1 Dy1 Ni1 2 2_655 121.28(6)
Ni1 Dy1 Ni1 3 2_655 51.80(5)
Ni1 Dy1 Ni1 . 2_655 51.54(5)
Ni1 Dy1 Ni1 3_565 2_655 98.01(4)
Ni1 Dy1 Ni3 1_445 13_554 147.89(3)
Ni1 Dy1 Ni3 2 13_554 96.33(2)
Ni1 Dy1 Ni3 3 13_554 147.89(3)
Ni1 Dy1 Ni3 . 13_554 51.46(3)
Ni1 Dy1 Ni3 3_565 13_554 51.46(3)
Ni1 Dy1 Ni3 2_655 13_554 96.33(2)
Ni1 Dy1 Ni3 1_445 13_444 51.46(3)
Ni1 Dy1 Ni3 2 13_444 51.46(3)
Ni1 Dy1 Ni3 3 13_444 96.33(2)
Ni1 Dy1 Ni3 . 13_444 147.89(3)
Ni1 Dy1 Ni3 3_565 13_444 96.33(2)
Ni1 Dy1 Ni3 2_655 13_444 147.89(3)
Ni3 Dy1 Ni3 13_554 13_444 114.993(13)
Ni1 Dy1 Ni3 1_445 13_544 96.33(2)
Ni1 Dy1 Ni3 2 13_544 147.89(3)
Ni1 Dy1 Ni3 3 13_544 51.46(3)
Ni1 Dy1 Ni3 . 13_544 96.33(2)
Ni1 Dy1 Ni3 3_565 13_544 147.89(3)
Ni1 Dy1 Ni3 2_655 13_544 51.46(3)
Ni3 Dy1 Ni3 13_554 13_544 114.992(13)
Ni3 Dy1 Ni3 13_444 13_544 114.992(13)
Ni1 Dy1 Ni1 1_445 25 115.72(3)
Ni1 Dy1 Ni1 2 25 141.67(2)
Ni1 Dy1 Ni1 3 25 94.88(4)
Ni1 Dy1 Ni1 . 25 115.72(3)
Ni1 Dy1 Ni1 3_565 25 141.67(2)
Ni1 Dy1 Ni1 2_655 25 94.88(4)
Ni3 Dy1 Ni1 13_554 25 91.38(3)
Ni3 Dy1 Ni1 13_444 25 91.38(3)
Ni3 Dy1 Ni1 13_544 25 49.26(2)
Ni1 Dy1 Ni1 1_445 26_455 141.67(2)
Ni1 Dy1 Ni1 2 26_455 115.72(3)
Ni1 Dy1 Ni1 3 26_455 141.67(2)
Ni1 Dy1 Ni1 . 26_455 94.88(4)
Ni1 Dy1 Ni1 3_565 26_455 94.88(4)
Ni1 Dy1 Ni1 2_655 26_455 115.72(3)
Ni3 Dy1 Ni1 13_554 26_455 49.26(2)
Ni3 Dy1 Ni1 13_444 26_455 91.38(3)
Ni3 Dy1 Ni1 13_544 26_455 91.39(3)
Ni1 Dy1 Ni1 25 26_455 47.32(4)
Ni1 Dy1 Ni1 1_445 27_445 94.88(4)
Ni1 Dy1 Ni1 2 27_445 94.88(4)
Ni1 Dy1 Ni1 3 27_445 115.72(3)
Ni1 Dy1 Ni1 . 27_445 141.67(2)
Ni1 Dy1 Ni1 3_565 27_445 115.72(3)
Ni1 Dy1 Ni1 2_655 27_445 141.67(2)
Ni3 Dy1 Ni1 13_554 27_445 91.38(3)
Ni3 Dy1 Ni1 13_444 27_445 49.26(2)
Ni3 Dy1 Ni1 13_544 27_445 91.39(3)
Ni1 Dy1 Ni1 25 27_445 47.32(4)
Ni1 Dy1 Ni1 26_455 27_445 47.32(4)
Ni1 Ni2 Ni1 25 27_445 60.75(7)
Ni1 Ni2 Ni1 25 26_455 60.75(7)
Ni1 Ni2 Ni1 27_445 26_455 60.75(7)
Ni1 Ni2 Ni1 25 7_445 108.61(4)
Ni1 Ni2 Ni1 27_445 7_445 146.078(19)
Ni1 Ni2 Ni1 26_455 7_445 146.078(19)
Ni1 Ni2 Ni1 25 8 146.078(19)
Ni1 Ni2 Ni1 27_445 8 146.077(19)
Ni1 Ni2 Ni1 26_455 8 108.61(4)
Ni1 Ni2 Ni1 7_445 8 60.65(7)
Ni1 Ni2 Ni1 25 9_455 146.078(19)
Ni1 Ni2 Ni1 27_445 9_455 108.61(4)
Ni1 Ni2 Ni1 26_455 9_455 146.077(19)
Ni1 Ni2 Ni1 7_445 9_455 60.65(7)
Ni1 Ni2 Ni1 8 9_455 60.65(7)
Ni1 Ni2 Dy2 25 7 73.14(3)
Ni1 Ni2 Dy2 27_445 7 125.86(8)
Ni1 Ni2 Dy2 26_455 7 73.14(3)
Ni1 Ni2 Dy2 7_445 7 72.94(3)
Ni1 Ni2 Dy2 8 7 72.94(3)
Ni1 Ni2 Dy2 9_455 7 125.53(8)
Ni1 Ni2 Dy2 25 7_445 73.14(3)
Ni1 Ni2 Dy2 27_445 7_445 73.14(3)
Ni1 Ni2 Dy2 26_455 7_445 125.86(8)
Ni1 Ni2 Dy2 7_445 7_445 72.94(3)
Ni1 Ni2 Dy2 8 7_445 125.53(8)
Ni1 Ni2 Dy2 9_455 7_445 72.94(3)
Dy2 Ni2 Dy2 7 7_445 120.0000(10)
Ni1 Ni2 Ni2 25 31_445 107.20(9)
Ni1 Ni2 Ni2 27_445 31_445 54.54(7)
Ni1 Ni2 Ni2 26_455 31_445 107.20(9)
Ni1 Ni2 Ni2 7_445 31_445 106.72(9)
Ni1 Ni2 Ni2 8 31_445 106.72(9)
Ni1 Ni2 Ni2 9_455 31_445 54.07(7)
Dy2 Ni2 Ni2 7 31_445 179.60(14)
Dy2 Ni2 Ni2 7_445 31_445 60.0
Ni1 Ni2 Ni2 25 31 107.20(9)
Ni1 Ni2 Ni2 27_445 31 107.20(9)
Ni1 Ni2 Ni2 26_455 31 54.54(7)
Ni1 Ni2 Ni2 7_445 31 106.72(9)
Ni1 Ni2 Ni2 8 31 54.07(7)
Ni1 Ni2 Ni2 9_455 31 106.72(9)
Dy2 Ni2 Ni2 7 31 60.0
Dy2 Ni2 Ni2 7_445 31 179.60(14)
Ni2 Ni2 Ni2 31_445 31 119.999(2)
Ni1 Ni2 Dy2 25 7_455 125.86(8)
Ni1 Ni2 Dy2 27_445 7_455 73.14(3)
Ni1 Ni2 Dy2 26_455 7_455 73.14(3)
Ni1 Ni2 Dy2 7_445 7_455 125.53(8)
Ni1 Ni2 Dy2 8 7_455 72.94(3)
Ni1 Ni2 Dy2 9_455 7_455 72.94(3)
Dy2 Ni2 Dy2 7 7_455 119.9990(10)
Dy2 Ni2 Dy2 7_445 7_455 119.9990(10)
Ni2 Ni2 Dy2 31_445 7_455 60.0
Ni2 Ni2 Dy2 31 7_455 60.0
Ni1 Ni2 Ni2 25 31_545 54.54(7)
Ni1 Ni2 Ni2 27_445 31_545 107.20(9)
Ni1 Ni2 Ni2 26_455 31_545 107.20(9)
Ni1 Ni2 Ni2 7_445 31_545 54.07(7)
Ni1 Ni2 Ni2 8 31_545 106.72(9)
Ni1 Ni2 Ni2 9_455 31_545 106.72(9)
Dy2 Ni2 Ni2 7 31_545 60.0
Dy2 Ni2 Ni2 7_445 31_545 60.0
Ni2 Ni2 Ni2 31_445 31_545 119.997(2)
Ni2 Ni2 Ni2 31 31_545 119.997(2)
Dy2 Ni2 Ni2 7_455 31_545 179.60(14)
Ni1 Ni3 Ni1 31 7_445 180.00(3)
Ni1 Ni3 Ni1 31 33_545 59.27(5)
Ni1 Ni3 Ni1 7_445 33_545 120.73(5)
Ni1 Ni3 Ni1 31 9_455 120.73(5)
Ni1 Ni3 Ni1 7_445 9_455 59.27(5)
Ni1 Ni3 Ni1 33_545 9_455 180.0
Ni1 Ni3 Ni1 31 32_445 59.27(5)
Ni1 Ni3 Ni1 7_445 32_445 120.73(5)
Ni1 Ni3 Ni1 33_545 32_445 59.27(5)
Ni1 Ni3 Ni1 9_455 32_445 120.73(5)
Ni1 Ni3 Ni1 31 8 120.73(5)
Ni1 Ni3 Ni1 7_445 8 59.27(5)
Ni1 Ni3 Ni1 33_545 8 120.73(5)
Ni1 Ni3 Ni1 9_455 8 59.27(5)
Ni1 Ni3 Ni1 32_445 8 180.0
Ni1 Ni3 Dy1 31 31 62.314(16)
Ni1 Ni3 Dy1 7_445 31 117.686(16)
Ni1 Ni3 Dy1 33_545 31 62.314(16)
Ni1 Ni3 Dy1 9_455 31 117.686(16)
Ni1 Ni3 Dy1 32_445 31 111.68(4)
Ni1 Ni3 Dy1 8 31 68.32(4)
Ni1 Ni3 Dy1 31 7_445 117.686(16)
Ni1 Ni3 Dy1 7_445 7_445 62.314(16)
Ni1 Ni3 Dy1 33_545 7_445 117.686(16)
Ni1 Ni3 Dy1 9_455 7_445 62.314(16)
Ni1 Ni3 Dy1 32_445 7_445 68.32(4)
Ni1 Ni3 Dy1 8 7_445 111.68(4)
Dy1 Ni3 Dy1 31 7_445 180.0
Ni1 Ni3 Dy1 31 31_445 62.314(16)
Ni1 Ni3 Dy1 7_445 31_445 117.686(16)
Ni1 Ni3 Dy1 33_545 31_445 111.68(4)
Ni1 Ni3 Dy1 9_455 31_445 68.32(4)
Ni1 Ni3 Dy1 32_445 31_445 62.314(16)
Ni1 Ni3 Dy1 8 31_445 117.686(16)
Dy1 Ni3 Dy1 31 31_445 114.993(13)
Dy1 Ni3 Dy1 7_445 31_445 65.007(13)
Ni1 Ni3 Dy1 31 7 117.686(16)
Ni1 Ni3 Dy1 7_445 7 62.314(16)
Ni1 Ni3 Dy1 33_545 7 68.32(4)
Ni1 Ni3 Dy1 9_455 7 111.68(4)
Ni1 Ni3 Dy1 32_445 7 117.686(16)
Ni1 Ni3 Dy1 8 7 62.314(16)
Dy1 Ni3 Dy1 31 7 65.007(13)
Dy1 Ni3 Dy1 7_445 7 114.993(13)
Dy1 Ni3 Dy1 31_445 7 180.00(3)
Ni1 Ni3 Dy1 31 31_545 111.68(4)
Ni1 Ni3 Dy1 7_445 31_545 68.32(4)
Ni1 Ni3 Dy1 33_545 31_545 62.314(16)
Ni1 Ni3 Dy1 9_455 31_545 117.686(16)
Ni1 Ni3 Dy1 32_445 31_545 62.314(16)
Ni1 Ni3 Dy1 8 31_545 117.686(16)
Dy1 Ni3 Dy1 31 31_545 114.992(13)
Dy1 Ni3 Dy1 7_445 31_545 65.008(13)
Dy1 Ni3 Dy1 31_445 31_545 114.992(13)
Dy1 Ni3 Dy1 7 31_545 65.008(13)
Ni1 Ni3 Dy1 31 7_455 68.32(4)
Ni1 Ni3 Dy1 7_445 7_455 111.68(4)
Ni1 Ni3 Dy1 33_545 7_455 117.686(16)
Ni1 Ni3 Dy1 9_455 7_455 62.314(16)
Ni1 Ni3 Dy1 32_445 7_455 117.686(16)
Ni1 Ni3 Dy1 8 7_455 62.314(16)
Dy1 Ni3 Dy1 31 7_455 65.008(13)
Dy1 Ni3 Dy1 7_445 7_455 114.992(13)
Dy1 Ni3 Dy1 31_445 7_455 65.008(13)
Dy1 Ni3 Dy1 7 7_455 114.992(13)
Dy1 Ni3 Dy1 31_545 7_455 180.00(3)
Ni2 Dy2 Ni2 25 25_445 120.0
Ni2 Dy2 Ni2 25 13_554 60.0
Ni2 Dy2 Ni2 25_445 13_554 180.0
Ni2 Dy2 Ni2 25 13_444 180.0
Ni2 Dy2 Ni2 25_445 13_444 60.0
Ni2 Dy2 Ni2 13_554 13_444 120.0
Ni2 Dy2 Ni2 25 25_455 120.0
Ni2 Dy2 Ni2 25_445 25_455 120.0
Ni2 Dy2 Ni2 13_554 25_455 60.0
Ni2 Dy2 Ni2 13_444 25_455 60.0
Ni2 Dy2 Ni2 25 13_544 60.0
Ni2 Dy2 Ni2 25_445 13_544 60.0
Ni2 Dy2 Ni2 13_554 13_544 120.0
Ni2 Dy2 Ni2 13_444 13_544 120.0
Ni2 Dy2 Ni2 25_455 13_544 180.0
Ni2 Dy2 Ni1 25 . 47.39(4)
Ni2 Dy2 Ni1 25_445 . 132.30(4)
Ni2 Dy2 Ni1 13_554 . 47.70(4)
Ni2 Dy2 Ni1 13_444 . 132.61(4)
Ni2 Dy2 Ni1 25_455 . 89.97(4)
Ni2 Dy2 Ni1 13_544 . 90.03(4)
Ni2 Dy2 Ni1 25 19 132.61(4)
Ni2 Dy2 Ni1 25_445 19 47.70(4)
Ni2 Dy2 Ni1 13_554 19 132.30(4)
Ni2 Dy2 Ni1 13_444 19 47.39(4)
Ni2 Dy2 Ni1 25_455 19 90.03(4)
Ni2 Dy2 Ni1 13_544 19 89.97(4)
Ni1 Dy2 Ni1 . 19 180.00(3)
Ni2 Dy2 Ni1 25 3_565 89.97(4)
Ni2 Dy2 Ni1 25_445 3_565 132.30(4)
Ni2 Dy2 Ni1 13_554 3_565 47.70(4)
Ni2 Dy2 Ni1 13_444 3_565 90.03(4)
Ni2 Dy2 Ni1 25_455 3_565 47.39(4)
Ni2 Dy2 Ni1 13_544 3_565 132.61(4)
Ni1 Dy2 Ni1 . 3_565 45.99(4)
Ni1 Dy2 Ni1 19 3_565 134.01(4)
Ni2 Dy2 Ni1 25 2_655 47.39(4)
Ni2 Dy2 Ni1 25_445 2_655 89.97(4)
Ni2 Dy2 Ni1 13_554 2_655 90.03(4)
Ni2 Dy2 Ni1 13_444 2_655 132.61(4)
Ni2 Dy2 Ni1 25_455 2_655 132.30(4)
Ni2 Dy2 Ni1 13_544 2_655 47.70(4)
Ni1 Dy2 Ni1 . 2_655 45.77(4)
Ni1 Dy2 Ni1 19 2_655 134.23(4)
Ni1 Dy2 Ni1 3_565 2_655 84.91(3)
Ni2 Dy2 Ni1 25 21_545 90.03(4)
Ni2 Dy2 Ni1 25_445 21_545 47.70(4)
Ni2 Dy2 Ni1 13_554 21_545 132.30(4)
Ni2 Dy2 Ni1 13_444 21_545 89.97(4)
Ni2 Dy2 Ni1 25_455 21_545 132.61(4)
Ni2 Dy2 Ni1 13_544 21_545 47.39(4)
Ni1 Dy2 Ni1 . 21_545 134.01(4)
Ni1 Dy2 Ni1 19 21_545 45.99(4)
Ni1 Dy2 Ni1 3_565 21_545 180.00(5)
Ni1 Dy2 Ni1 2_655 21_545 95.09(3)
Ni2 Dy2 Ni1 25 1_445 132.30(4)
Ni2 Dy2 Ni1 25_445 1_445 47.39(4)
Ni2 Dy2 Ni1 13_554 1_445 132.61(4)
Ni2 Dy2 Ni1 13_444 1_445 47.70(4)
Ni2 Dy2 Ni1 25_455 1_445 89.97(4)
Ni2 Dy2 Ni1 13_544 1_445 90.03(4)
Ni1 Dy2 Ni1 . 1_445 102.42(5)
Ni1 Dy2 Ni1 19 1_445 77.58(5)
Ni1 Dy2 Ni1 3_565 1_445 84.91(3)
Ni1 Dy2 Ni1 2_655 1_445 84.91(3)
Ni1 Dy2 Ni1 21_545 1_445 95.09(3)

loop_
_geom_bond_atom_site_label_1
_geom_bond_atom_site_label_2
_geom_bond_site_symmetry_2
_geom_bond_distance
Ni1 Ni2 25 2.450(2)
Ni1 Ni2 13_554 2.464(2)
Ni1 Ni1 3_665 2.477(2)
Ni1 Ni1 2_655 2.477(2)
Ni1 Ni1 2_665 2.489(2)
Ni1 Ni1 3_565 2.489(2)
Ni1 Ni3 13_554 2.5166(14)
Ni1 Dy1 1_665 2.8489(11)
Ni1 Dy1 . 2.8489(11)
Ni1 Dy1 25 3.0869(18)
Ni1 Dy2 . 3.1855(12)
Ni1 Dy2 1_665 3.1855(12)
Dy1 Ni1 1_445 2.8489(11)
Dy1 Ni1 2 2.8489(11)
Dy1 Ni1 3 2.8489(11)
Dy1 Ni1 3_565 2.8489(11)
Dy1 Ni1 2_655 2.8489(11)
Dy1 Ni3 13_554 2.9442(11)
Dy1 Ni3 13_444 2.9442(11)
Dy1 Ni3 13_544 2.9442(11)
Dy1 Ni1 25 3.0869(18)
Dy1 Ni1 26_455 3.0869(18)
Dy1 Ni1 27_445 3.0869(18)
Ni2 Ni1 25 2.450(2)
Ni2 Ni1 27_445 2.450(2)
Ni2 Ni1 26_455 2.450(2)
Ni2 Ni1 7_445 2.464(2)
Ni2 Ni1 8 2.464(2)
Ni2 Ni1 9_455 2.464(2)
Ni2 Dy2 7 2.8671(12)
Ni2 Dy2 7_445 2.8671(12)
Ni2 Ni2 31_445 2.8671(12)
Ni2 Ni2 31 2.8671(12)
Ni2 Dy2 7_455 2.8672(12)
Ni2 Ni2 31_545 2.8672(12)
Ni3 Ni1 31 2.5166(14)
Ni3 Ni1 7_445 2.5166(14)
Ni3 Ni1 33_545 2.5166(14)
Ni3 Ni1 9_455 2.5166(14)
Ni3 Ni1 32_445 2.5166(14)
Ni3 Ni1 8 2.5166(14)
Ni3 Dy1 31 2.9442(11)
Ni3 Dy1 7_445 2.9442(11)
Ni3 Dy1 31_445 2.9442(11)
Ni3 Dy1 7 2.9442(11)
Ni3 Dy1 31_545 2.9442(11)
Ni3 Dy1 7_455 2.9442(11)
Dy2 Ni2 25 2.8671(12)
Dy2 Ni2 25_445 2.8671(12)
Dy2 Ni2 13_554 2.8671(12)
Dy2 Ni2 13_444 2.8671(12)
Dy2 Ni2 25_455 2.8672(12)
Dy2 Ni2 13_544 2.8672(12)
Dy2 Ni1 19 3.1855(12)
Dy2 Ni1 3_565 3.1855(12)
Dy2 Ni1 2_655 3.1855(12)
Dy2 Ni1 21_545 3.1855(12)
Dy2 Ni1 1_445 3.1855(12)
